data_7220716
loop_
_publ_author_name
'Wang, Xue'
'Zhao, Keqing'
'Elsegood, Mark Robert James'
'Prior, Timothy J.'
'Liu, Xiaoming'
'Li, Wu'
'Sanz, Sergio'
'Brechin, Euan K.'
'Redshaw, Carl'

_publ_section_title
;
 Mono-and Tetra-nuclear copper complexes bearing bis(imino)phenoxide
 derived ligands: catalytic evaluation for benzene oxidation and ROP of
 epsilon-caprolactone
;
_journal_name_full 'RSC Adv.'
_journal_paper_doi 10.1039/C5RA08696E
_journal_year 2015
_chemical_formula_moiety
;
C74 H94 Cu4 N4 O11, C2 N
;
_chemical_formula_sum 'C76 H94 Cu4 N5 O11'
_chemical_formula_weight 1507.72
_space_group_crystal_system monoclinic
_space_group_IT_number 14
_space_group_name_Hall '-P 2yn'
_space_group_name_H-M_alt 'P 1 21/n 1'
_symmetry_space_group_name_Hall '-P 2yn'
_symmetry_space_group_name_H-M 'P 1 21/n 1'
_atom_sites_solution_hydrogens geom
_audit_creation_method SHELXL-2014/6
_audit_update_record
;
2014-12-21 deposited with the CCDC.
2015-06-05 downloaded from the CCDC.
;
_cell_angle_alpha 90
_cell_angle_beta 98.68(4)
_cell_angle_gamma 90
_cell_formula_units_Z 4
_cell_length_a 20.028(11)
_cell_length_b 15.1113(5)
_cell_length_c 25.249(4)
_cell_measurement_reflns_used 661
_cell_measurement_temperature 293(2)
_cell_measurement_theta_max 27.4840
_cell_measurement_theta_min 3.4100
_cell_volume 7554(4)
_computing_cell_refinement
;
CrysAlisPro, Agilent Technologies,
Version 1.171.36.28 (release 01-02-2013 CrysAlis171 .NET)
(compiled Feb  1 2013,16:14:44)
;
_computing_data_collection
;
CrysAlisPro, Agilent Technologies,
Version 1.171.36.28 (release 01-02-2013 CrysAlis171 .NET)
(compiled Feb  1 2013,16:14:44)
;
_computing_data_reduction
;
CrysAlisPro, Agilent Technologies,
Version 1.171.36.28 (release 01-02-2013 CrysAlis171 .NET)
(compiled Feb  1 2013,16:14:44)
;
_computing_structure_refinement 'SHELXL-2014/6 (Sheldrick, 2014)'
_computing_structure_solution SHELXS-86
_diffrn_ambient_temperature 293(2)
_diffrn_detector_area_resol_mean 16.0874
_diffrn_measured_fraction_theta_full 0.998
_diffrn_measured_fraction_theta_max 0.874
_diffrn_measurement_device_type 'Xcalibur, Eos'
_diffrn_measurement_method \w-scans
_diffrn_radiation_type MoK\a
_diffrn_radiation_wavelength 0.71073
_diffrn_reflns_av_R_equivalents 0.0311
_diffrn_reflns_av_unetI/netI 0.0498
_diffrn_reflns_laue_measured_fraction_full 0.998
_diffrn_reflns_laue_measured_fraction_max 0.874
_diffrn_reflns_limit_h_max 27
_diffrn_reflns_limit_h_min -25
_diffrn_reflns_limit_k_max 8
_diffrn_reflns_limit_k_min -19
_diffrn_reflns_limit_l_max 24
_diffrn_reflns_limit_l_min -32
_diffrn_reflns_number 43429
_diffrn_reflns_point_group_measured_fraction_full 0.998
_diffrn_reflns_point_group_measured_fraction_max 0.874
_diffrn_reflns_theta_full 25.242
_diffrn_reflns_theta_max 28.991
_diffrn_reflns_theta_min 2.956
_diffrn_source 'Enhance (Mo) X-ray Source'
_exptl_absorpt_coefficient_mu 1.171
_exptl_absorpt_correction_T_max 1.0000
_exptl_absorpt_correction_T_min 0.83987
_exptl_absorpt_correction_type multi-scan
_exptl_absorpt_process_details
;
CrysAlisPro, Agilent Technologies,
Version 1.171.36.28 (release 01-02-2013 CrysAlis171 .NET)
(compiled Feb  1 2013,16:14:44)
Empirical absorption correction using spherical harmonics,
 implemented in SCALE3 ABSPACK scaling algorithm.
;
_exptl_crystal_colour green
_exptl_crystal_density_diffrn 1.326
_exptl_crystal_description block
_exptl_crystal_F_000 3156
_exptl_crystal_size_max 0.400
_exptl_crystal_size_mid 0.350
_exptl_crystal_size_min 0.200
_refine_diff_density_max 0.468
_refine_diff_density_min -0.381
_refine_diff_density_rms 0.064
_refine_ls_extinction_method none
_refine_ls_goodness_of_fit_ref 1.033
_refine_ls_hydrogen_treatment constr
_refine_ls_matrix_type full
_refine_ls_number_parameters 859
_refine_ls_number_reflns 17557
_refine_ls_number_restraints 4
_refine_ls_restrained_S_all 1.035
_refine_ls_R_factor_all 0.0727
_refine_ls_R_factor_gt 0.0426
_refine_ls_shift/su_max 0.002
_refine_ls_shift/su_mean 0.000
_refine_ls_structure_factor_coef Fsqd
_refine_ls_weighting_details 'w=1/[\s^2^(Fo^2^)+(0.0407P)^2^+3.7236P] where P=(Fo^2^+2Fc^2^)/3'
_refine_ls_weighting_scheme calc
_refine_ls_wR_factor_gt 0.0935
_refine_ls_wR_factor_ref 0.1075
_reflns_Friedel_coverage 0.000
_reflns_number_gt 12505
_reflns_number_total 17557
_reflns_threshold_expression 'I > 2\s(I)'
_cod_data_source_file c5ra08696e2.cif
_cod_data_source_block 1-2-2
_cod_original_cell_volume 7554(5)
_cod_database_code 7220716
_shelx_space_group_comment
;
The symmetry employed for this shelxl refinement is uniquely defined
by the following loop, which should always be used as a source of
symmetry information in preference to the above space-group names.
They are only intended as comments.
;
_shelx_estimated_absorpt_t_min 0.652
_shelx_estimated_absorpt_t_max 0.800
_shelxl_version_number 2014/6

loop_
_space_group_symop_operation_xyz
'x, y, z'
'-x+1/2, y+1/2, -z+1/2'
'-x, -y, -z'
'x-1/2, -y-1/2, z-1/2'

loop_
_atom_site_label
_atom_site_type_symbol
_atom_site_fract_x
_atom_site_fract_y
_atom_site_fract_z
_atom_site_U_iso_or_equiv
_atom_site_adp_type
_atom_site_occupancy
_atom_site_site_symmetry_order
_atom_site_calc_flag
_atom_site_refinement_flags_posn
_atom_site_refinement_flags_adp
_atom_site_refinement_flags_occupancy
_atom_site_disorder_assembly
_atom_site_disorder_group
C1 C 0.38339(14) 0.41946(18) 0.67447(11) 0.0352(6) Uani 1 1 d . . . . .
C2 C 0.38881(15) 0.3770(2) 0.72367(12) 0.0422(7) Uani 1 1 d . . . . .
C3 C 0.33519(18) 0.3241(2) 0.73335(14) 0.0570(9) Uani 1 1 d . . . . .
H3 H 0.3381 0.2932 0.7655 0.068 Uiso 1 1 calc R U . . .
C4 C 0.27767(18) 0.3168(2) 0.69600(15) 0.0641(10) Uani 1 1 d . . . . .
H4 H 0.2420 0.2815 0.7031 0.077 Uiso 1 1 calc R U . . .
C5 C 0.27303(16) 0.3615(2) 0.64848(14) 0.0560(9) Uani 1 1 d . . . . .
H5 H 0.2337 0.3566 0.6239 0.067 Uiso 1 1 calc R U . . .
C6 C 0.32546(15) 0.4141(2) 0.63590(12) 0.0444(7) Uani 1 1 d . . . . .
C7 C 0.48255(13) 0.42977(18) 0.63902(10) 0.0351(6) Uani 1 1 d . . . . .
H7 H 0.4688 0.3740 0.6262 0.042 Uiso 1 1 calc R U . . .
C8 C 0.58287(13) 0.53146(17) 0.65378(10) 0.0295(6) Uani 1 1 d . . . . .
C9 C 0.54799(13) 0.45841(18) 0.62821(10) 0.0321(6) Uani 1 1 d . . . . .
C10 C 0.57897(14) 0.40594(19) 0.59348(11) 0.0388(7) Uani 1 1 d . . . . .
H10 H 0.5554 0.3576 0.5774 0.047 Uiso 1 1 calc R U . . .
C11 C 0.64267(15) 0.4224(2) 0.58197(11) 0.0409(7) Uani 1 1 d . . . . .
C12 C 0.67293(18) 0.3662(2) 0.54189(14) 0.0624(10) Uani 1 1 d . . . . .
H12A H 0.7175 0.3873 0.5390 0.094 Uiso 1 1 calc R U . . .
H12B H 0.6755 0.3058 0.5537 0.094 Uiso 1 1 calc R U . . .
H12C H 0.6450 0.3699 0.5075 0.094 Uiso 1 1 calc R U . . .
C13 C 0.67698(14) 0.4928(2) 0.60799(11) 0.0390(7) Uani 1 1 d . . . . .
H13 H 0.7206 0.5045 0.6014 0.047 Uiso 1 1 calc R U . . .
C14 C 0.64952(13) 0.54763(18) 0.64376(10) 0.0318(6) Uani 1 1 d . . . . .
C15 C 0.69037(13) 0.62092(19) 0.66640(11) 0.0359(6) Uani 1 1 d . . . . .
H15 H 0.7324 0.6264 0.6552 0.043 Uiso 1 1 calc R U . . .
C16 C 0.72373(13) 0.75266(19) 0.71070(11) 0.0361(6) Uani 1 1 d . . . . .
C17 C 0.71591(15) 0.8250(2) 0.67587(12) 0.0437(7) Uani 1 1 d . . . . .
C18 C 0.75913(18) 0.8964(2) 0.68828(15) 0.0605(9) Uani 1 1 d . . . . .
H18 H 0.7549 0.9457 0.6660 0.073 Uiso 1 1 calc R U . . .
C19 C 0.80795(18) 0.8957(2) 0.73266(16) 0.0654(10) Uani 1 1 d . . . . .
H19 H 0.8362 0.9444 0.7403 0.078 Uiso 1 1 calc R U . . .
C20 C 0.81526(18) 0.8235(3) 0.76580(15) 0.0621(10) Uani 1 1 d . . . . .
H20 H 0.8487 0.8236 0.7957 0.074 Uiso 1 1 calc R U . . .
C21 C 0.77331(15) 0.7495(2) 0.75551(12) 0.0465(8) Uani 1 1 d . . . . .
C22 C 0.78438(19) 0.6685(3) 0.79064(14) 0.0652(10) Uani 1 1 d . . . . .
H22 H 0.7456 0.6291 0.7808 0.078 Uiso 1 1 calc R U . . .
C23 C 0.8464(3) 0.6196(3) 0.7802(2) 0.132(2) Uani 1 1 d . . . . .
H23A H 0.8430 0.6070 0.7427 0.198 Uiso 1 1 calc R U . . .
H23B H 0.8856 0.6554 0.7913 0.198 Uiso 1 1 calc R U . . .
H23C H 0.8503 0.5652 0.8001 0.198 Uiso 1 1 calc R U . . .
C24 C 0.7891(3) 0.6883(4) 0.84866(18) 0.118(2) Uani 1 1 d . . . . .
H24A H 0.7493 0.7196 0.8550 0.177 Uiso 1 1 calc R U . . .
H24B H 0.7928 0.6340 0.8686 0.177 Uiso 1 1 calc R U . . .
H24C H 0.8282 0.7243 0.8599 0.177 Uiso 1 1 calc R U . . .
C25 C 0.66372(18) 0.8253(2) 0.62534(13) 0.0551(9) Uani 1 1 d . . . . .
H25 H 0.6304 0.7793 0.6295 0.066 Uiso 1 1 calc R U . . .
C26 C 0.6263(2) 0.9115(2) 0.61562(15) 0.0671(10) Uani 1 1 d . . . . .
H26A H 0.5943 0.9073 0.5833 0.101 Uiso 1 1 calc R U . . .
H26B H 0.6029 0.9240 0.6452 0.101 Uiso 1 1 calc R U . . .
H26C H 0.6578 0.9582 0.6121 0.101 Uiso 1 1 calc R U . . .
C27 C 0.6973(2) 0.8006(3) 0.57645(16) 0.0884(14) Uani 1 1 d . . . . .
H27A H 0.7210 0.7455 0.5831 0.133 Uiso 1 1 calc R U . . .
H27B H 0.6633 0.7947 0.5455 0.133 Uiso 1 1 calc R U . . .
H27C H 0.7286 0.8462 0.5702 0.133 Uiso 1 1 calc R U . . .
C29 C 0.31938(16) 0.4614(2) 0.58269(13) 0.0515(8) Uani 1 1 d . . . . .
H29 H 0.3490 0.5133 0.5873 0.062 Uiso 1 1 calc R U . . .
C30 C 0.24736(18) 0.4938(3) 0.56332(16) 0.0728(11) Uani 1 1 d . . . . .
H30A H 0.2459 0.5233 0.5295 0.109 Uiso 1 1 calc R U . . .
H30B H 0.2171 0.4442 0.5592 0.109 Uiso 1 1 calc R U . . .
H30C H 0.2339 0.5342 0.5891 0.109 Uiso 1 1 calc R U . . .
C31 C 0.3429(2) 0.4022(3) 0.53969(15) 0.0829(13) Uani 1 1 d . . . . .
H31A H 0.3386 0.4338 0.5064 0.124 Uiso 1 1 calc R U . . .
H31B H 0.3893 0.3861 0.5506 0.124 Uiso 1 1 calc R U . . .
H31C H 0.3156 0.3497 0.5353 0.124 Uiso 1 1 calc R U . . .
C32 C 0.45090(17) 0.3865(2) 0.76553(12) 0.0558(9) Uani 1 1 d . . . . .
H32 H 0.4754 0.4390 0.7562 0.067 Uiso 1 1 calc R U . . .
C33 C 0.4976(2) 0.3076(3) 0.76421(17) 0.0892(15) Uani 1 1 d . . . . .
H33A H 0.5366 0.3149 0.7910 0.134 Uiso 1 1 calc R U . . .
H33B H 0.4742 0.2544 0.7713 0.134 Uiso 1 1 calc R U . . .
H33C H 0.5115 0.3036 0.7295 0.134 Uiso 1 1 calc R U . . .
C34 C 0.4328(2) 0.4019(3) 0.82152(13) 0.0760(12) Uani 1 1 d . . . . .
H34A H 0.4735 0.4076 0.8468 0.114 Uiso 1 1 calc R U . . .
H34B H 0.4067 0.4552 0.8215 0.114 Uiso 1 1 calc R U . . .
H34C H 0.4070 0.3527 0.8314 0.114 Uiso 1 1 calc R U . . .
C40 C 0.38748(14) 0.93083(19) 0.61784(10) 0.0355(6) Uani 1 1 d . . . . .
C41 C 0.40947(16) 1.0029(2) 0.58972(12) 0.0474(8) Uani 1 1 d . . . . .
C42 C 0.3814(2) 1.0108(3) 0.53602(13) 0.0724(12) Uani 1 1 d . . . . .
H42 H 0.3944 1.0580 0.5162 0.087 Uiso 1 1 calc R U . . .
C43 C 0.3356(2) 0.9518(3) 0.51168(14) 0.0847(14) Uani 1 1 d . . . . .
H43 H 0.3186 0.9585 0.4755 0.102 Uiso 1 1 calc R U . . .
C44 C 0.31417(18) 0.8825(3) 0.53978(13) 0.0655(10) Uani 1 1 d . . . . .
H44 H 0.2824 0.8430 0.5227 0.079 Uiso 1 1 calc R U . . .
C45 C 0.33971(14) 0.8705(2) 0.59391(11) 0.0404(7) Uani 1 1 d . . . . .
C46 C 0.39768(14) 0.97706(18) 0.70607(10) 0.0356(6) Uani 1 1 d . . . . .
H46 H 0.3758 1.0268 0.6901 0.043 Uiso 1 1 calc R U . . .
C47 C 0.42561(12) 0.89897(17) 0.79488(10) 0.0291(6) Uani 1 1 d . . . . .
C48 C 0.41052(13) 0.97715(18) 0.76408(10) 0.0323(6) Uani 1 1 d . . . . .
C49 C 0.40079(14) 1.05727(19) 0.78945(11) 0.0374(6) Uani 1 1 d . . . . .
H49 H 0.3909 1.1075 0.7685 0.045 Uiso 1 1 calc R U . . .
C50 C 0.40528(15) 1.06501(19) 0.84436(11) 0.0406(7) Uani 1 1 d . . . . .
C51 C 0.3948(2) 1.1533(2) 0.87088(13) 0.0613(10) Uani 1 1 d . . . . .
H51A H 0.3871 1.1987 0.8440 0.092 Uiso 1 1 calc R U . . .
H51B H 0.3565 1.1494 0.8894 0.092 Uiso 1 1 calc R U . . .
H51C H 0.4343 1.1677 0.8959 0.092 Uiso 1 1 calc R U . . .
C52 C 0.41739(15) 0.98847(19) 0.87375(11) 0.0394(7) Uani 1 1 d . . . . .
H52 H 0.4190 0.9917 0.9107 0.047 Uiso 1 1 calc R U . . .
C53 C 0.42737(13) 0.90644(18) 0.85114(10) 0.0324(6) Uani 1 1 d . . . . .
C54 C 0.44111(14) 0.83325(19) 0.88766(10) 0.0361(6) Uani 1 1 d . . . . .
H54 H 0.4369 0.8455 0.9231 0.043 Uiso 1 1 calc R U . . .
C55 C 0.47557(15) 0.70181(18) 0.92733(10) 0.0370(7) Uani 1 1 d . . . . .
C56 C 0.42573(17) 0.6518(2) 0.94630(12) 0.0479(8) Uani 1 1 d . . . . .
C57 C 0.4454(2) 0.6066(3) 0.99476(14) 0.0688(11) Uani 1 1 d . . . . .
H57 H 0.4138 0.5721 1.0088 0.083 Uiso 1 1 calc R U . . .
C58 C 0.5098(3) 0.6120(3) 1.02179(15) 0.0815(13) Uani 1 1 d . . . . .
H58 H 0.5214 0.5814 1.0538 0.098 Uiso 1 1 calc R U . . .
C59 C 0.5573(2) 0.6622(3) 1.00206(13) 0.0704(11) Uani 1 1 d . . . . .
H59 H 0.6008 0.6654 1.0210 0.085 Uiso 1 1 calc R U . . .
C60 C 0.54170(17) 0.7085(2) 0.95408(11) 0.0494(8) Uani 1 1 d . . . . .
C61 C 0.59373(17) 0.7668(3) 0.93385(13) 0.0642(10) Uani 1 1 d . . . . .
H61 H 0.5782 0.7780 0.8957 0.077 Uiso 1 1 calc R U . . .
C62 C 0.6627(2) 0.7235(4) 0.9385(2) 0.1099(18) Uani 1 1 d . . . . .
H62A H 0.6937 0.7632 0.9252 0.165 Uiso 1 1 calc R U . . .
H62B H 0.6787 0.7101 0.9754 0.165 Uiso 1 1 calc R U . . .
H62C H 0.6593 0.6699 0.9179 0.165 Uiso 1 1 calc R U . . .
C63 C 0.6000(2) 0.8558(3) 0.96207(19) 0.1008(15) Uani 1 1 d . . . . .
H63A H 0.6334 0.8910 0.9483 0.151 Uiso 1 1 calc R U . . .
H63B H 0.5573 0.8858 0.9560 0.151 Uiso 1 1 calc R U . . .
H63C H 0.6134 0.8469 0.9998 0.151 Uiso 1 1 calc R U . . .
C64 C 0.35332(18) 0.6478(2) 0.91901(13) 0.0585(9) Uani 1 1 d . . . . .
H64 H 0.3508 0.6773 0.8842 0.070 Uiso 1 1 calc R U . . .
C65 C 0.3285(2) 0.5534(3) 0.90899(19) 0.0946(15) Uani 1 1 d . . . . .
H65A H 0.2824 0.5541 0.8917 0.142 Uiso 1 1 calc R U . . .
H65B H 0.3560 0.5237 0.8865 0.142 Uiso 1 1 calc R U . . .
H65C H 0.3313 0.5226 0.9425 0.142 Uiso 1 1 calc R U . . .
C66 C 0.3072(2) 0.6979(3) 0.95190(18) 0.0882(14) Uani 1 1 d . . . . .
H66A H 0.2614 0.6947 0.9341 0.132 Uiso 1 1 calc R U . . .
H66B H 0.3102 0.6716 0.9868 0.132 Uiso 1 1 calc R U . . .
H66C H 0.3210 0.7587 0.9554 0.132 Uiso 1 1 calc R U . . .
C67 C 0.4607(2) 1.0704(2) 0.61390(14) 0.0637(10) Uani 1 1 d . . . . .
H67 H 0.4835 1.0472 0.6481 0.076 Uiso 1 1 calc R U . . .
C68 C 0.4265(3) 1.1585(3) 0.6249(2) 0.1107(18) Uani 1 1 d . . . . .
H68A H 0.4602 1.2001 0.6402 0.166 Uiso 1 1 calc R U . . .
H68B H 0.4030 1.1817 0.5919 0.166 Uiso 1 1 calc R U . . .
H68C H 0.3950 1.1485 0.6494 0.166 Uiso 1 1 calc R U . . .
C69 C 0.5144(2) 1.0893(3) 0.57805(18) 0.0919(15) Uani 1 1 d . . . . .
H69A H 0.5458 1.1325 0.5950 0.138 Uiso 1 1 calc R U . . .
H69B H 0.5381 1.0356 0.5726 0.138 Uiso 1 1 calc R U . . .
H69C H 0.4930 1.1116 0.5441 0.138 Uiso 1 1 calc R U . . .
C70 C 0.31283(15) 0.7977(2) 0.62575(11) 0.0411(7) Uani 1 1 d . . . . .
H70 H 0.3507 0.7763 0.6517 0.049 Uiso 1 1 calc R U . . .
C71 C 0.2601(2) 0.8335(3) 0.65756(17) 0.0768(12) Uani 1 1 d . . . . .
H71A H 0.2437 0.7863 0.6775 0.115 Uiso 1 1 calc R U . . .
H71B H 0.2801 0.8784 0.6818 0.115 Uiso 1 1 calc R U . . .
H71C H 0.2233 0.8585 0.6335 0.115 Uiso 1 1 calc R U . . .
C72 C 0.28426(17) 0.7182(2) 0.59318(14) 0.0583(9) Uani 1 1 d . . . . .
H72A H 0.2684 0.6754 0.6165 0.088 Uiso 1 1 calc R U . . .
H72B H 0.2474 0.7368 0.5667 0.088 Uiso 1 1 calc R U . . .
H72C H 0.3189 0.6922 0.5757 0.088 Uiso 1 1 calc R U . . .
C80 C 0.57855(16) 0.57329(19) 0.83424(11) 0.0396(7) Uani 1 1 d . . . . .
C81 C 0.60313(18) 0.5051(2) 0.87640(14) 0.0651(10) Uani 1 1 d . . . . .
H81A H 0.5709 0.4994 0.9007 0.098 Uiso 1 1 calc R U . . .
H81B H 0.6083 0.4492 0.8595 0.098 Uiso 1 1 calc R U . . .
H81C H 0.6458 0.5235 0.8958 0.098 Uiso 1 1 calc R U . . .
C82 C 0.60071(15) 0.8609(2) 0.77063(12) 0.0418(7) Uani 1 1 d . . . . .
C83 C 0.6359(2) 0.9259(3) 0.81059(15) 0.0806(13) Uani 1 1 d . . . . .
H83A H 0.6666 0.8948 0.8371 0.121 Uiso 1 1 calc R U . . .
H83B H 0.6605 0.9678 0.7925 0.121 Uiso 1 1 calc R U . . .
H83C H 0.6030 0.9566 0.8277 0.121 Uiso 1 1 calc R U . . .
C84 C 0.34187(14) 0.61268(19) 0.74825(12) 0.0377(6) Uani 1 1 d . . . . .
C85 C 0.26901(15) 0.5852(3) 0.74592(14) 0.0616(10) Uani 1 1 d . . . . .
H85A H 0.2523 0.5629 0.7108 0.092 Uiso 1 1 calc R U . . .
H85B H 0.2659 0.5398 0.7720 0.092 Uiso 1 1 calc R U . . .
H85C H 0.2426 0.6353 0.7534 0.092 Uiso 1 1 calc R U . . .
C86 C 0.47447(15) 0.7201(2) 0.59998(11) 0.0400(7) Uani 1 1 d . . . . .
C87 C 0.4955(2) 0.7280(3) 0.54544(13) 0.0807(13) Uani 1 1 d . . . . .
H87A H 0.5199 0.7823 0.5434 0.121 Uiso 1 1 calc R U . . .
H87B H 0.5240 0.6790 0.5396 0.121 Uiso 1 1 calc R U . . .
H87C H 0.4561 0.7279 0.5185 0.121 Uiso 1 1 calc R U . . .
N1 N 0.44100(11) 0.47127(14) 0.66399(8) 0.0312(5) Uani 1 1 d . . . . .
N2 N 0.67644(11) 0.67969(15) 0.69998(9) 0.0326(5) Uani 1 1 d . . . . .
N3 N 0.41268(11) 0.91710(15) 0.67392(8) 0.0313(5) Uani 1 1 d . . . . .
N4 N 0.45825(11) 0.75403(15) 0.87847(8) 0.0308(5) Uani 1 1 d . . . . .
O1 O 0.49379(8) 0.69626(11) 0.73378(6) 0.0258(4) Uani 1 1 d . . . . .
O2 O 0.55472(9) 0.58231(12) 0.68636(7) 0.0355(4) Uani 1 1 d . . . . .
O3 O 0.43571(10) 0.82368(12) 0.77220(7) 0.0335(4) Uani 1 1 d . . . . .
O4 O 0.61377(10) 0.58897(14) 0.79974(8) 0.0499(5) Uani 1 1 d . . . . .
O5 O 0.52196(10) 0.60800(13) 0.83867(8) 0.0459(5) Uani 1 1 d . . . . .
O6 O 0.55901(11) 0.88755(14) 0.73318(8) 0.0509(5) Uani 1 1 d . . . . .
O7 O 0.61825(10) 0.78054(14) 0.77982(8) 0.0430(5) Uani 1 1 d . . . . .
O8 O 0.36492(9) 0.60191(14) 0.70432(8) 0.0434(5) Uani 1 1 d . . . . .
O9 O 0.37242(11) 0.64297(17) 0.78979(8) 0.0579(6) Uani 1 1 d . . . . .
O10 O 0.49251(10) 0.78534(13) 0.63133(7) 0.0400(5) Uani 1 1 d . . . . .
O11 O 0.44268(11) 0.65505(15) 0.61051(8) 0.0489(5) Uani 1 1 d . . . . .
Cu1 Cu 0.45718(2) 0.59570(2) 0.69247(2) 0.02932(8) Uani 1 1 d . . . . .
Cu2 Cu 0.59011(2) 0.68294(2) 0.73247(2) 0.02968(8) Uani 1 1 d . . . . .
Cu3 Cu 0.47166(2) 0.70781(2) 0.80506(2) 0.02779(8) Uani 1 1 d . . . . .
Cu4 Cu 0.46642(2) 0.80835(2) 0.70084(2) 0.02915(8) Uani 1 1 d . . . . .
C90 C 0.9038(6) 0.7141(9) 0.6018(5) 0.271(6) Uiso 1 1 d D . . . .
N90A N 0.9271(6) 0.5974(9) 0.5280(5) 0.171(5) Uiso 0.5 1 d D . P A 1
C91A C 0.9134(8) 0.6445(10) 0.5602(6) 0.149(5) Uiso 0.5 1 d D . P A 1
C91B C 0.8664(7) 0.6429(10) 0.5919(6) 0.136(5) Uiso 0.5 1 d D . P A 2
N90B N 0.8312(6) 0.5933(9) 0.5747(5) 0.166(5) Uiso 0.5 1 d D . P A 2

loop_
_atom_site_aniso_label
_atom_site_aniso_U_11
_atom_site_aniso_U_22
_atom_site_aniso_U_33
_atom_site_aniso_U_23
_atom_site_aniso_U_13
_atom_site_aniso_U_12
C1 0.0392(15) 0.0286(15) 0.0404(16) -0.0042(12) 0.0142(12) -0.0047(12)
C2 0.0479(17) 0.0388(17) 0.0421(17) 0.0010(13) 0.0140(13) -0.0089(14)
C3 0.064(2) 0.060(2) 0.050(2) 0.0089(17) 0.0194(17) -0.0196(18)
C4 0.057(2) 0.067(3) 0.072(3) 0.009(2) 0.0191(18) -0.0273(19)
C5 0.0450(19) 0.060(2) 0.061(2) -0.0010(18) 0.0031(15) -0.0203(17)
C6 0.0452(17) 0.0424(18) 0.0465(18) -0.0041(14) 0.0104(13) -0.0110(15)
C7 0.0418(16) 0.0296(15) 0.0348(15) -0.0070(12) 0.0089(12) -0.0068(12)
C8 0.0352(14) 0.0273(14) 0.0272(14) 0.0015(11) 0.0082(11) 0.0021(11)
C9 0.0373(15) 0.0318(15) 0.0289(14) -0.0015(11) 0.0105(11) 0.0005(12)
C10 0.0471(17) 0.0389(17) 0.0320(15) -0.0088(12) 0.0109(12) -0.0011(14)
C11 0.0473(17) 0.0441(18) 0.0343(16) -0.0044(13) 0.0159(13) 0.0082(14)
C12 0.067(2) 0.062(2) 0.064(2) -0.0239(19) 0.0314(18) 0.0071(19)
C13 0.0354(15) 0.0467(18) 0.0376(16) -0.0033(13) 0.0147(12) 0.0027(14)
C14 0.0344(14) 0.0328(15) 0.0293(14) 0.0022(11) 0.0085(11) 0.0012(12)
C15 0.0290(14) 0.0439(17) 0.0367(15) 0.0045(13) 0.0106(11) -0.0014(13)
C16 0.0342(15) 0.0359(16) 0.0408(16) -0.0013(13) 0.0140(12) -0.0067(13)
C17 0.0450(17) 0.0399(18) 0.0490(18) 0.0043(14) 0.0160(14) -0.0075(14)
C18 0.066(2) 0.045(2) 0.073(3) 0.0091(18) 0.0181(19) -0.0160(18)
C19 0.061(2) 0.051(2) 0.086(3) -0.008(2) 0.017(2) -0.0271(19)
C20 0.051(2) 0.074(3) 0.060(2) -0.011(2) 0.0019(16) -0.0215(19)
C21 0.0398(17) 0.051(2) 0.0485(19) -0.0005(15) 0.0052(13) -0.0113(15)
C22 0.063(2) 0.071(3) 0.054(2) 0.0087(19) -0.0141(17) -0.023(2)
C23 0.209(7) 0.092(4) 0.104(4) 0.027(3) 0.051(4) 0.070(4)
C24 0.153(5) 0.138(5) 0.069(3) 0.030(3) 0.036(3) 0.042(4)
C25 0.066(2) 0.048(2) 0.052(2) 0.0126(16) 0.0098(16) -0.0055(17)
C26 0.084(3) 0.056(2) 0.061(2) 0.0183(18) 0.0132(19) 0.001(2)
C27 0.120(4) 0.093(4) 0.054(3) -0.003(2) 0.017(2) 0.021(3)
C29 0.0503(19) 0.051(2) 0.051(2) 0.0049(16) -0.0002(15) -0.0109(16)
C30 0.067(2) 0.067(3) 0.077(3) 0.015(2) -0.012(2) -0.013(2)
C31 0.106(3) 0.099(4) 0.044(2) 0.004(2) 0.012(2) 0.005(3)
C32 0.060(2) 0.065(2) 0.0424(19) 0.0081(16) 0.0077(15) -0.0172(19)
C33 0.066(3) 0.124(4) 0.075(3) 0.003(3) 0.001(2) 0.017(3)
C34 0.104(3) 0.079(3) 0.044(2) 0.0014(19) 0.009(2) -0.018(3)
C40 0.0430(16) 0.0402(16) 0.0226(14) 0.0067(12) 0.0024(11) 0.0053(13)
C41 0.061(2) 0.0461(19) 0.0339(16) 0.0104(14) 0.0029(14) -0.0006(16)
C42 0.095(3) 0.082(3) 0.037(2) 0.0288(19) -0.0014(18) -0.017(2)
C43 0.105(3) 0.112(4) 0.0300(19) 0.022(2) -0.0142(19) -0.028(3)
C44 0.070(2) 0.083(3) 0.0379(19) 0.0033(18) -0.0093(16) -0.023(2)
C45 0.0446(16) 0.0461(18) 0.0300(15) 0.0018(13) 0.0039(12) 0.0027(14)
C46 0.0474(16) 0.0283(15) 0.0300(15) 0.0083(12) 0.0030(12) 0.0057(13)
C47 0.0318(13) 0.0286(14) 0.0273(14) 0.0004(11) 0.0057(10) 0.0048(11)
C48 0.0394(15) 0.0297(15) 0.0277(14) 0.0013(11) 0.0051(11) 0.0062(12)
C49 0.0463(17) 0.0298(15) 0.0368(16) 0.0048(12) 0.0084(12) 0.0061(13)
C50 0.0542(18) 0.0329(16) 0.0360(16) -0.0039(13) 0.0111(13) 0.0071(14)
C51 0.099(3) 0.0396(19) 0.047(2) -0.0099(15) 0.0174(19) 0.0097(19)
C52 0.0520(17) 0.0391(17) 0.0283(15) -0.0052(12) 0.0102(12) 0.0038(14)
C53 0.0415(15) 0.0316(15) 0.0253(14) -0.0015(11) 0.0086(11) 0.0038(12)
C54 0.0473(17) 0.0411(17) 0.0211(13) -0.0007(12) 0.0090(11) 0.0041(14)
C55 0.0555(18) 0.0360(16) 0.0204(13) 0.0058(11) 0.0087(12) 0.0111(14)
C56 0.069(2) 0.0424(19) 0.0356(17) 0.0102(14) 0.0182(15) 0.0080(16)
C57 0.103(3) 0.063(3) 0.045(2) 0.0258(18) 0.026(2) 0.008(2)
C58 0.117(4) 0.084(3) 0.042(2) 0.030(2) 0.009(2) 0.029(3)
C59 0.081(3) 0.090(3) 0.0358(19) 0.0083(19) -0.0073(17) 0.031(2)
C60 0.060(2) 0.060(2) 0.0272(15) 0.0012(14) 0.0035(13) 0.0142(17)
C61 0.053(2) 0.096(3) 0.0400(19) 0.0006(19) -0.0034(15) -0.006(2)
C62 0.056(3) 0.151(5) 0.118(4) -0.041(4) -0.002(2) -0.004(3)
C63 0.107(4) 0.096(4) 0.099(4) -0.006(3) 0.016(3) -0.019(3)
C64 0.069(2) 0.064(2) 0.046(2) 0.0146(17) 0.0194(17) -0.0081(19)
C65 0.096(3) 0.077(3) 0.116(4) -0.013(3) 0.032(3) -0.026(3)
C66 0.080(3) 0.101(4) 0.087(3) 0.007(3) 0.024(2) 0.021(3)
C67 0.087(3) 0.053(2) 0.048(2) 0.0190(17) 0.0016(18) -0.018(2)
C68 0.184(6) 0.048(3) 0.106(4) 0.000(3) 0.040(4) -0.007(3)
C69 0.089(3) 0.090(3) 0.094(3) 0.042(3) 0.007(2) -0.023(3)
C70 0.0396(16) 0.0456(18) 0.0379(16) 0.0011(13) 0.0057(12) -0.0044(14)
C71 0.077(3) 0.071(3) 0.094(3) -0.014(2) 0.049(2) -0.012(2)
C72 0.058(2) 0.059(2) 0.058(2) -0.0091(17) 0.0063(16) -0.0103(18)
C80 0.0572(19) 0.0313(16) 0.0306(15) 0.0024(12) 0.0079(13) 0.0079(14)
C81 0.070(2) 0.067(3) 0.060(2) 0.0297(19) 0.0154(18) 0.024(2)
C82 0.0475(18) 0.0408(18) 0.0386(17) -0.0077(14) 0.0113(14) -0.0132(15)
C83 0.121(4) 0.048(2) 0.064(3) -0.0114(19) -0.014(2) -0.013(2)
C84 0.0343(15) 0.0346(16) 0.0458(18) -0.0008(13) 0.0114(13) -0.0009(13)
C85 0.0403(18) 0.083(3) 0.066(2) -0.018(2) 0.0221(16) -0.0153(18)
C86 0.0453(17) 0.0505(19) 0.0257(15) 0.0045(13) 0.0105(12) 0.0087(15)
C87 0.109(3) 0.103(3) 0.037(2) -0.019(2) 0.034(2) -0.040(3)
N1 0.0338(12) 0.0311(12) 0.0303(12) -0.0024(9) 0.0096(9) -0.0046(10)
N2 0.0319(12) 0.0337(13) 0.0329(12) 0.0012(10) 0.0074(9) -0.0055(10)
N3 0.0412(13) 0.0313(12) 0.0204(11) 0.0037(9) 0.0013(9) 0.0030(10)
N4 0.0407(12) 0.0320(13) 0.0202(11) 0.0059(9) 0.0068(9) 0.0023(10)
O1 0.0313(9) 0.0243(9) 0.0224(9) -0.0004(7) 0.0062(7) -0.0008(7)
O2 0.0318(10) 0.0352(11) 0.0417(11) -0.0133(9) 0.0131(8) -0.0045(8)
O3 0.0533(12) 0.0265(10) 0.0213(9) 0.0023(7) 0.0081(8) 0.0088(9)
O4 0.0520(13) 0.0527(14) 0.0473(13) 0.0186(10) 0.0146(10) 0.0145(11)
O5 0.0589(13) 0.0422(12) 0.0401(12) 0.0142(9) 0.0191(10) 0.0203(11)
O6 0.0571(13) 0.0422(13) 0.0501(13) 0.0040(10) -0.0030(11) -0.0107(11)
O7 0.0461(12) 0.0393(13) 0.0414(12) -0.0086(9) -0.0004(9) -0.0045(10)
O8 0.0329(10) 0.0548(14) 0.0440(12) -0.0138(10) 0.0107(9) -0.0050(10)
O9 0.0495(13) 0.0873(19) 0.0391(13) -0.0092(12) 0.0142(10) -0.0258(13)
O10 0.0551(12) 0.0398(12) 0.0280(10) 0.0006(9) 0.0162(9) -0.0030(10)
O11 0.0613(14) 0.0512(14) 0.0340(11) 0.0006(10) 0.0065(10) -0.0117(12)
Cu1 0.03185(17) 0.02842(18) 0.02929(17) -0.00439(13) 0.00979(13) -0.00271(14)
Cu2 0.03131(17) 0.02956(18) 0.02906(17) -0.00202(13) 0.00737(13) -0.00185(14)
Cu3 0.03525(17) 0.02746(17) 0.02154(16) 0.00239(12) 0.00711(12) 0.00337(14)
Cu4 0.03922(18) 0.02726(17) 0.02164(16) 0.00218(12) 0.00672(13) 0.00257(14)

loop_
_atom_type_symbol
_atom_type_description
_atom_type_scat_dispersion_real
_atom_type_scat_dispersion_imag
_atom_type_scat_source
C C 0.0033 0.0016 'International Tables Vol C Tables 4.2.6.8 and 6.1.1.4'
H H 0.0000 0.0000 'International Tables Vol C Tables 4.2.6.8 and 6.1.1.4'
N N 0.0061 0.0033 'International Tables Vol C Tables 4.2.6.8 and 6.1.1.4'
O O 0.0106 0.0060 'International Tables Vol C Tables 4.2.6.8 and 6.1.1.4'
Cu Cu 0.3201 1.2651 'International Tables Vol C Tables 4.2.6.8 and 6.1.1.4'

loop_
_geom_angle_atom_site_label_1
_geom_angle_atom_site_label_2
_geom_angle_atom_site_label_3
_geom_angle
C2 C1 C6 122.7(3)
C2 C1 N1 117.1(2)
C6 C1 N1 120.2(2)
C1 C2 C3 117.7(3)
C1 C2 C32 121.8(3)
C3 C2 C32 120.5(3)
C4 C3 C2 120.9(3)
C4 C3 H3 119.5
C2 C3 H3 119.5
C5 C4 C3 120.0(3)
C5 C4 H4 120.0
C3 C4 H4 120.0
C4 C5 C6 121.9(3)
C4 C5 H5 119.0
C6 C5 H5 119.0
C5 C6 C1 116.7(3)
C5 C6 C29 120.7(3)
C1 C6 C29 122.6(3)
N1 C7 C9 128.4(3)
N1 C7 H7 115.8
C9 C7 H7 115.8
O2 C8 C9 121.0(2)
O2 C8 C14 121.1(2)
C9 C8 C14 117.9(2)
C10 C9 C8 119.8(2)
C10 C9 C7 116.8(3)
C8 C9 C7 123.3(2)
C11 C10 C9 123.1(3)
C11 C10 H10 118.5
C9 C10 H10 118.5
C10 C11 C13 116.8(2)
C10 C11 C12 121.2(3)
C13 C11 C12 122.0(3)
C11 C12 H12A 109.5
C11 C12 H12B 109.5
H12A C12 H12B 109.5
C11 C12 H12C 109.5
H12A C12 H12C 109.5
H12B C12 H12C 109.5
C11 C13 C14 123.3(3)
C11 C13 H13 118.4
C14 C13 H13 118.4
C13 C14 C8 119.1(3)
C13 C14 C15 117.1(2)
C8 C14 C15 123.7(2)
N2 C15 C14 128.6(2)
N2 C15 H15 115.7
C14 C15 H15 115.7
C21 C16 C17 122.6(3)
C21 C16 N2 119.4(3)
C17 C16 N2 117.9(3)
C18 C17 C16 117.3(3)
C18 C17 C25 120.8(3)
C16 C17 C25 121.9(3)
C19 C18 C17 121.5(3)
C19 C18 H18 119.3
C17 C18 H18 119.3
C20 C19 C18 120.1(3)
C20 C19 H19 119.9
C18 C19 H19 119.9
C19 C20 C21 121.2(3)
C19 C20 H20 119.4
C21 C20 H20 119.4
C16 C21 C20 117.3(3)
C16 C21 C22 122.0(3)
C20 C21 C22 120.6(3)
C24 C22 C23 109.9(4)
C24 C22 C21 113.4(4)
C23 C22 C21 110.4(3)
C24 C22 H22 107.6
C23 C22 H22 107.6
C21 C22 H22 107.6
C22 C23 H23A 109.5
C22 C23 H23B 109.5
H23A C23 H23B 109.5
C22 C23 H23C 109.5
H23A C23 H23C 109.5
H23B C23 H23C 109.5
C22 C24 H24A 109.5
C22 C24 H24B 109.5
H24A C24 H24B 109.5
C22 C24 H24C 109.5
H24A C24 H24C 109.5
H24B C24 H24C 109.5
C26 C25 C17 113.7(3)
C26 C25 C27 110.3(3)
C17 C25 C27 110.1(3)
C26 C25 H25 107.5
C17 C25 H25 107.5
C27 C25 H25 107.5
C25 C26 H26A 109.5
C25 C26 H26B 109.5
H26A C26 H26B 109.5
C25 C26 H26C 109.5
H26A C26 H26C 109.5
H26B C26 H26C 109.5
C25 C27 H27A 109.5
C25 C27 H27B 109.5
H27A C27 H27B 109.5
C25 C27 H27C 109.5
H27A C27 H27C 109.5
H27B C27 H27C 109.5
C6 C29 C30 112.4(3)
C6 C29 C31 111.2(3)
C30 C29 C31 109.6(3)
C6 C29 H29 107.8
C30 C29 H29 107.8
C31 C29 H29 107.8
C29 C30 H30A 109.5
C29 C30 H30B 109.5
H30A C30 H30B 109.5
C29 C30 H30C 109.5
H30A C30 H30C 109.5
H30B C30 H30C 109.5
C29 C31 H31A 109.5
C29 C31 H31B 109.5
H31A C31 H31B 109.5
C29 C31 H31C 109.5
H31A C31 H31C 109.5
H31B C31 H31C 109.5
C2 C32 C33 110.7(3)
C2 C32 C34 112.1(3)
C33 C32 C34 111.9(3)
C2 C32 H32 107.3
C33 C32 H32 107.3
C34 C32 H32 107.3
C32 C33 H33A 109.5
C32 C33 H33B 109.5
H33A C33 H33B 109.5
C32 C33 H33C 109.5
H33A C33 H33C 109.5
H33B C33 H33C 109.5
C32 C34 H34A 109.5
C32 C34 H34B 109.5
H34A C34 H34B 109.5
C32 C34 H34C 109.5
H34A C34 H34C 109.5
H34B C34 H34C 109.5
C45 C40 C41 122.3(3)
C45 C40 N3 116.5(2)
C41 C40 N3 121.1(3)
C42 C41 C40 116.6(3)
C42 C41 C67 119.0(3)
C40 C41 C67 124.4(3)
C43 C42 C41 122.0(3)
C43 C42 H42 119.0
C41 C42 H42 119.0
C42 C43 C44 120.7(3)
C42 C43 H43 119.6
C44 C43 H43 119.6
C43 C44 C45 120.6(3)
C43 C44 H44 119.7
C45 C44 H44 119.7
C40 C45 C44 117.8(3)
C40 C45 C70 121.6(2)
C44 C45 C70 120.5(3)
N3 C46 C48 128.2(2)
N3 C46 H46 115.9
C48 C46 H46 115.9
O3 C47 C53 121.8(2)
O3 C47 C48 121.3(2)
C53 C47 C48 116.9(2)
C49 C48 C47 120.2(2)
C49 C48 C46 116.7(2)
C47 C48 C46 122.9(2)
C50 C49 C48 122.8(3)
C50 C49 H49 118.6
C48 C49 H49 118.6
C52 C50 C49 116.7(3)
C52 C50 C51 121.7(3)
C49 C50 C51 121.6(3)
C50 C51 H51A 109.5
C50 C51 H51B 109.5
H51A C51 H51B 109.5
C50 C51 H51C 109.5
H51A C51 H51C 109.5
H51B C51 H51C 109.5
C50 C52 C53 123.5(3)
C50 C52 H52 118.2
C53 C52 H52 118.2
C52 C53 C47 119.9(2)
C52 C53 C54 116.5(2)
C47 C53 C54 123.6(2)
N4 C54 C53 129.4(2)
N4 C54 H54 115.3
C53 C54 H54 115.3
C56 C55 C60 123.3(3)
C56 C55 N4 119.5(3)
C60 C55 N4 117.1(3)
C55 C56 C57 116.3(3)
C55 C56 C64 123.6(3)
C57 C56 C64 120.0(3)
C58 C57 C56 121.6(4)
C58 C57 H57 119.2
C56 C57 H57 119.2
C59 C58 C57 120.5(3)
C59 C58 H58 119.8
C57 C58 H58 119.8
C58 C59 C60 121.2(4)
C58 C59 H59 119.4
C60 C59 H59 119.4
C59 C60 C55 117.1(3)
C59 C60 C61 120.8(3)
C55 C60 C61 122.1(3)
C60 C61 C62 112.9(4)
C60 C61 C63 111.7(3)
C62 C61 C63 109.6(3)
C60 C61 H61 107.5
C62 C61 H61 107.5
C63 C61 H61 107.5
C61 C62 H62A 109.5
C61 C62 H62B 109.5
H62A C62 H62B 109.5
C61 C62 H62C 109.5
H62A C62 H62C 109.5
H62B C62 H62C 109.5
C61 C63 H63A 109.5
C61 C63 H63B 109.5
H63A C63 H63B 109.5
C61 C63 H63C 109.5
H63A C63 H63C 109.5
H63B C63 H63C 109.5
C56 C64 C65 112.5(3)
C56 C64 C66 110.4(3)
C65 C64 C66 110.2(3)
C56 C64 H64 107.9
C65 C64 H64 107.9
C66 C64 H64 107.9
C64 C65 H65A 109.5
C64 C65 H65B 109.5
H65A C65 H65B 109.5
C64 C65 H65C 109.5
H65A C65 H65C 109.5
H65B C65 H65C 109.5
C64 C66 H66A 109.5
C64 C66 H66B 109.5
H66A C66 H66B 109.5
C64 C66 H66C 109.5
H66A C66 H66C 109.5
H66B C66 H66C 109.5
C41 C67 C69 112.4(3)
C41 C67 C68 111.3(4)
C69 C67 C68 108.4(3)
C41 C67 H67 108.2
C69 C67 H67 108.2
C68 C67 H67 108.2
C67 C68 H68A 109.5
C67 C68 H68B 109.5
H68A C68 H68B 109.5
C67 C68 H68C 109.5
H68A C68 H68C 109.5
H68B C68 H68C 109.5
C67 C69 H69A 109.5
C67 C69 H69B 109.5
H69A C69 H69B 109.5
C67 C69 H69C 109.5
H69A C69 H69C 109.5
H69B C69 H69C 109.5
C45 C70 C72 115.1(3)
C45 C70 C71 110.7(3)
C72 C70 C71 109.5(3)
C45 C70 H70 107.1
C72 C70 H70 107.1
C71 C70 H70 107.1
C70 C71 H71A 109.5
C70 C71 H71B 109.5
H71A C71 H71B 109.5
C70 C71 H71C 109.5
H71A C71 H71C 109.5
H71B C71 H71C 109.5
C70 C72 H72A 109.5
C70 C72 H72B 109.5
H72A C72 H72B 109.5
C70 C72 H72C 109.5
H72A C72 H72C 109.5
H72B C72 H72C 109.5
O4 C80 O5 126.9(3)
O4 C80 C81 118.2(3)
O5 C80 C81 114.9(3)
C80 C81 H81A 109.5
C80 C81 H81B 109.5
H81A C81 H81B 109.5
C80 C81 H81C 109.5
H81A C81 H81C 109.5
H81B C81 H81C 109.5
O6 C82 O7 125.9(3)
O6 C82 C83 119.8(3)
O7 C82 C83 114.3(3)
C82 C83 H83A 109.5
C82 C83 H83B 109.5
H83A C83 H83B 109.5
C82 C83 H83C 109.5
H83A C83 H83C 109.5
H83B C83 H83C 109.5
O9 C84 O8 126.5(3)
O9 C84 C85 119.5(3)
O8 C84 C85 113.9(3)
C84 C85 H85A 109.5
C84 C85 H85B 109.5
H85A C85 H85B 109.5
C84 C85 H85C 109.5
H85A C85 H85C 109.5
H85B C85 H85C 109.5
O11 C86 O10 126.3(2)
O11 C86 C87 119.4(3)
O10 C86 C87 114.3(3)
C86 C87 H87A 109.5
C86 C87 H87B 109.5
H87A C87 H87B 109.5
C86 C87 H87C 109.5
H87A C87 H87C 109.5
H87B C87 H87C 109.5
C7 N1 C1 114.8(2)
C7 N1 Cu1 123.30(18)
C1 N1 Cu1 121.74(16)
C15 N2 C16 116.5(2)
C15 N2 Cu2 124.57(19)
C16 N2 Cu2 118.63(17)
C46 N3 C40 116.0(2)
C46 N3 Cu4 121.64(18)
C40 N3 Cu4 122.34(17)
C54 N4 C55 112.9(2)
C54 N4 Cu3 124.29(18)
C55 N4 Cu3 122.42(17)
Cu1 O1 Cu3 117.10(8)
Cu1 O1 Cu4 113.53(8)
Cu3 O1 Cu4 103.46(8)
Cu1 O1 Cu2 101.94(8)
Cu3 O1 Cu2 113.21(9)
Cu4 O1 Cu2 107.55(8)
C8 O2 Cu2 131.93(17)
C8 O2 Cu1 128.77(17)
Cu2 O2 Cu1 98.31(8)
C47 O3 Cu4 125.82(16)
C47 O3 Cu3 130.14(16)
Cu4 O3 Cu3 97.48(7)
C80 O4 Cu2 126.28(19)
C80 O5 Cu3 134.07(18)
C82 O6 Cu4 122.04(19)
C82 O7 Cu2 124.66(19)
C84 O8 Cu1 128.76(19)
C84 O9 Cu3 129.84(19)
C86 O10 Cu4 127.46(18)
C86 O11 Cu1 121.69(19)
O8 Cu1 O1 100.02(8)
O8 Cu1 O2 174.61(9)
O1 Cu1 O2 79.88(7)
O8 Cu1 N1 89.69(9)
O1 Cu1 N1 162.68(8)
O2 Cu1 N1 89.11(8)
O8 Cu1 O11 97.55(9)
O1 Cu1 O11 99.83(8)
O2 Cu1 O11 87.76(8)
N1 Cu1 O11 93.01(8)
O8 Cu1 Cu2 138.70(6)
O1 Cu1 Cu2 39.27(5)
O2 Cu1 Cu2 40.68(5)
N1 Cu1 Cu2 127.87(6)
O11 Cu1 Cu2 96.89(6)
O7 Cu2 O1 96.21(8)
O7 Cu2 O2 175.57(8)
O1 Cu2 O2 79.72(7)
O7 Cu2 N2 94.72(9)
O1 Cu2 N2 156.92(8)
O2 Cu2 N2 89.70(8)
O7 Cu2 O4 90.36(9)
O1 Cu2 O4 98.72(8)
O2 Cu2 O4 88.55(9)
N2 Cu2 O4 101.47(9)
O7 Cu2 Cu1 134.82(6)
O1 Cu2 Cu1 38.79(5)
O2 Cu2 Cu1 41.00(5)
N2 Cu2 Cu1 128.38(7)
O4 Cu2 Cu1 93.02(6)
O1 Cu3 O5 99.27(8)
O1 Cu3 O3 79.22(7)
O5 Cu3 O3 169.44(9)
O1 Cu3 N4 164.30(8)
O5 Cu3 N4 89.98(9)
O3 Cu3 N4 89.36(8)
O1 Cu3 O9 97.20(8)
O5 Cu3 O9 97.27(10)
O3 Cu3 O9 93.29(9)
N4 Cu3 O9 94.16(9)
O1 Cu3 Cu4 38.32(5)
O5 Cu3 Cu4 136.00(6)
O3 Cu3 Cu4 41.01(5)
N4 Cu3 Cu4 128.85(6)
O9 Cu3 Cu4 99.18(7)
O1 Cu4 O10 97.76(8)
O1 Cu4 O3 79.61(7)
O10 Cu4 O3 175.77(8)
O1 Cu4 N3 163.56(8)
O10 Cu4 N3 92.52(8)
O3 Cu4 N3 89.33(8)
O1 Cu4 O6 98.35(8)
O10 Cu4 O6 95.96(9)
O3 Cu4 O6 87.72(8)
N3 Cu4 O6 93.28(9)
O1 Cu4 Cu3 38.22(5)
O10 Cu4 Cu3 135.98(6)
O3 Cu4 Cu3 41.51(5)
N3 Cu4 Cu3 130.26(6)
O6 Cu4 Cu3 91.89(6)
N90A C91A C90 172.1(18)
N90B C91B C90 165.8(18)

loop_
_geom_bond_atom_site_label_1
_geom_bond_atom_site_label_2
_geom_bond_distance
C1 C2 1.388(4)
C1 C6 1.400(4)
C1 N1 1.451(3)
C2 C3 1.390(4)
C2 C32 1.512(4)
C3 C4 1.379(5)
C3 H3 0.9300
C4 C5 1.368(5)
C4 H4 0.9300
C5 C6 1.391(4)
C5 H5 0.9300
C6 C29 1.510(4)
C7 N1 1.281(3)
C7 C9 1.445(4)
C7 H7 0.9300
C8 O2 1.313(3)
C8 C9 1.410(4)
C8 C14 1.417(4)
C9 C10 1.395(4)
C10 C11 1.373(4)
C10 H10 0.9300
C11 C13 1.378(4)
C11 C12 1.516(4)
C12 H12A 0.9600
C12 H12B 0.9600
C12 H12C 0.9600
C13 C14 1.398(4)
C13 H13 0.9300
C14 C15 1.443(4)
C15 N2 1.287(3)
C15 H15 0.9300
C16 C21 1.389(4)
C16 C17 1.397(4)
C16 N2 1.452(3)
C17 C18 1.389(4)
C17 C25 1.522(5)
C18 C19 1.372(5)
C18 H18 0.9300
C19 C20 1.370(5)
C19 H19 0.9300
C20 C21 1.399(4)
C20 H20 0.9300
C21 C22 1.509(5)
C22 C24 1.485(6)
C22 C23 1.502(6)
C22 H22 0.9800
C23 H23A 0.9600
C23 H23B 0.9600
C23 H23C 0.9600
C24 H24A 0.9600
C24 H24B 0.9600
C24 H24C 0.9600
C25 C26 1.504(5)
C25 C27 1.538(5)
C25 H25 0.9800
C26 H26A 0.9600
C26 H26B 0.9600
C26 H26C 0.9600
C27 H27A 0.9600
C27 H27B 0.9600
C27 H27C 0.9600
C29 C30 1.532(5)
C29 C31 1.535(5)
C29 H29 0.9800
C30 H30A 0.9600
C30 H30B 0.9600
C30 H30C 0.9600
C31 H31A 0.9600
C31 H31B 0.9600
C31 H31C 0.9600
C32 C33 1.519(5)
C32 C34 1.529(4)
C32 H32 0.9800
C33 H33A 0.9600
C33 H33B 0.9600
C33 H33C 0.9600
C34 H34A 0.9600
C34 H34B 0.9600
C34 H34C 0.9600
C40 C45 1.392(4)
C40 C41 1.406(4)
C40 N3 1.445(3)
C41 C42 1.393(4)
C41 C67 1.510(5)
C42 C43 1.357(5)
C42 H42 0.9300
C43 C44 1.370(5)
C43 H43 0.9300
C44 C45 1.397(4)
C44 H44 0.9300
C45 C70 1.510(4)
C46 N3 1.282(3)
C46 C48 1.449(3)
C46 H46 0.9300
C47 O3 1.303(3)
C47 C53 1.420(3)
C47 C48 1.421(3)
C48 C49 1.397(4)
C49 C50 1.381(4)
C49 H49 0.9300
C50 C52 1.376(4)
C50 C51 1.522(4)
C51 H51A 0.9600
C51 H51B 0.9600
C51 H51C 0.9600
C52 C53 1.392(4)
C52 H52 0.9300
C53 C54 1.440(4)
C54 N4 1.276(3)
C54 H54 0.9300
C55 C56 1.393(4)
C55 C60 1.397(4)
C55 N4 1.461(3)
C56 C57 1.405(4)
C56 C64 1.510(5)
C57 C58 1.369(6)
C57 H57 0.9300
C58 C59 1.367(6)
C58 H58 0.9300
C59 C60 1.393(4)
C59 H59 0.9300
C60 C61 1.511(5)
C61 C62 1.517(6)
C61 C63 1.518(6)
C61 H61 0.9800
C62 H62A 0.9600
C62 H62B 0.9600
C62 H62C 0.9600
C63 H63A 0.9600
C63 H63B 0.9600
C63 H63C 0.9600
C64 C65 1.520(5)
C64 C66 1.533(5)
C64 H64 0.9800
C65 H65A 0.9600
C65 H65B 0.9600
C65 H65C 0.9600
C66 H66A 0.9600
C66 H66B 0.9600
C66 H66C 0.9600
C67 C69 1.533(5)
C67 C68 1.540(6)
C67 H67 0.9800
C68 H68A 0.9600
C68 H68B 0.9600
C68 H68C 0.9600
C69 H69A 0.9600
C69 H69B 0.9600
C69 H69C 0.9600
C70 C72 1.517(4)
C70 C71 1.519(4)
C70 H70 0.9800
C71 H71A 0.9600
C71 H71B 0.9600
C71 H71C 0.9600
C72 H72A 0.9600
C72 H72B 0.9600
C72 H72C 0.9600
C80 O4 1.224(3)
C80 O5 1.269(3)
C80 C81 1.509(4)
C81 H81A 0.9600
C81 H81B 0.9600
C81 H81C 0.9600
C82 O6 1.231(4)
C82 O7 1.276(4)
C82 C83 1.505(4)
C83 H83A 0.9600
C83 H83B 0.9600
C83 H83C 0.9600
C84 O9 1.221(3)
C84 O8 1.275(3)
C84 C85 1.510(4)
C85 H85A 0.9600
C85 H85B 0.9600
C85 H85C 0.9600
C86 O11 1.222(4)
C86 O10 1.282(3)
C86 C87 1.505(4)
C87 H87A 0.9600
C87 H87B 0.9600
C87 H87C 0.9600
N1 Cu1 2.022(2)
N2 Cu2 2.023(2)
N3 Cu4 2.025(2)
N4 Cu3 2.036(2)
O1 Cu1 1.9246(17)
O1 Cu3 1.9254(16)
O1 Cu4 1.9297(17)
O1 Cu2 1.945(2)
O2 Cu2 1.9802(18)
O2 Cu1 1.993(2)
O3 Cu4 2.0031(17)
O3 Cu3 2.0230(18)
O4 Cu2 2.210(2)
O5 Cu3 1.9369(19)
O6 Cu4 2.254(2)
O7 Cu2 1.9285(19)
O8 Cu1 1.918(2)
O9 Cu3 2.197(2)
O10 Cu4 1.9368(18)
O11 Cu1 2.234(2)
Cu1 Cu2 3.0058(15)
Cu3 Cu4 3.0266(6)
C90 C91B 1.314(13)
C90 C91A 1.520(13)
N90A C91A 1.145(12)
C91B N90B 1.073(13)
